data_1550527
loop_
_publ_author_name
'Li, Long'
'Zhu, Xin-Qi'
'Zhang, Ying-Qi'
'Bu, Hao-Zhen'
'Yuan, Peng'
'Chen, Jinyu'
'Su, Jingyi'
'Deng, Xianming'
'Ye, Long-Wu'

_publ_section_title
;
 Metal-Free Alkene Carbooxygenation Following Tandem Intramolecular
 Alkoxylation/Claisen Rearrangement: Stereocontrolled Access to Bridged
 [4.2.1] Lactones
;
_journal_name_full 'Chemical Science'
_journal_paper_doi 10.1039/C9SC00079H
_journal_year 2019
_chemical_formula_moiety 'C21 H19 N O4 S'
_chemical_formula_sum 'C21 H19 N O4 S'
_chemical_formula_weight 381.43
_space_group_crystal_system monoclinic
_space_group_IT_number 14
_space_group_name_Hall '-P 2yn'
_space_group_name_H-M_alt 'P 1 21/n 1'
_symmetry_space_group_name_Hall '-P 2yn'
_symmetry_space_group_name_H-M 'P 1 21/n 1'
_atom_sites_solution_hydrogens geom
_audit_creation_date 2017-05-07
_audit_creation_method
;
Olex2 1.2
(compiled 2017.03.02 svn.r3394 for OlexSys, GUI svn.r5324)
;
_audit_update_record
;
2018-03-20 deposited with the CCDC.
2019-01-24 downloaded from the CCDC.
;
_cell_angle_alpha 90
_cell_angle_beta 99.1959(16)
_cell_angle_gamma 90
_cell_formula_units_Z 4
_cell_length_a 9.07481(16)
_cell_length_b 15.0220(2)
_cell_length_c 12.7620(2)
_cell_measurement_reflns_used 6687
_cell_measurement_temperature 100.01(10)
_cell_measurement_theta_max 74.8990
_cell_measurement_theta_min 4.5640
_cell_volume 1717.38(5)
_computing_cell_refinement
;
CrysAlisPro, Agilent Technologies,
Version 1.171.37.35 (release 13-08-2014 CrysAlis171 .NET)
(compiled Aug 13 2014,18:06:01)
;
_computing_data_collection
;
CrysAlisPro, Agilent Technologies,
Version 1.171.37.35 (release 13-08-2014 CrysAlis171 .NET)
(compiled Aug 13 2014,18:06:01)
;
_computing_data_reduction
;
CrysAlisPro, Agilent Technologies,
Version 1.171.37.35 (release 13-08-2014 CrysAlis171 .NET)
(compiled Aug 13 2014,18:06:01)
;
_computing_molecular_graphics 'Olex2 (Dolomanov et al., 2009)'
_computing_publication_material 'Olex2 (Dolomanov et al., 2009)'
_computing_structure_refinement 'ShelXL (Sheldrick, 2015)'
_diffrn_ambient_environment N~2~
_diffrn_ambient_temperature 100.01(10)
_diffrn_detector 'CCD plate'
_diffrn_detector_area_resol_mean 10.4741
_diffrn_detector_type Atlas
_diffrn_measured_fraction_theta_full 0.999
_diffrn_measured_fraction_theta_max 0.999
_diffrn_measurement_details
;
#__ type_ start__ end____ width___ exp.time_
  1 omega   11.00   54.00   1.0000    1.0000
omega____ theta____ kappa____ phi______ frames
    -       40.5672   57.0000  -30.0000 43

#__ type_ start__ end____ width___ exp.time_
  2 omega   33.00   86.00   1.0000    1.5000
omega____ theta____ kappa____ phi______ frames
    -      109.8067  -30.0000 -150.0000 53

#__ type_ start__ end____ width___ exp.time_
  3 omega   46.00   88.00   1.0000    1.5000
omega____ theta____ kappa____ phi______ frames
    -      109.8067  -45.0000 -180.0000 42

#__ type_ start__ end____ width___ exp.time_
  4 omega   60.00  107.00   1.0000    1.5000
omega____ theta____ kappa____ phi______ frames
    -      109.8067  -94.0000 -150.0000 47

#__ type_ start__ end____ width___ exp.time_
  5 omega   54.00   89.00   1.0000    1.5000
omega____ theta____ kappa____ phi______ frames
    -      109.8067  -30.0000  -60.0000 35

#__ type_ start__ end____ width___ exp.time_
  6 omega   49.00  108.00   1.0000    1.5000
omega____ theta____ kappa____ phi______ frames
    -      109.8067  -94.0000  -60.0000 59

#__ type_ start__ end____ width___ exp.time_
  7 omega   50.00   92.00   1.0000    1.5000
omega____ theta____ kappa____ phi______ frames
    -      109.8067  -94.0000   30.0000 42

#__ type_ start__ end____ width___ exp.time_
  8 omega   40.00   98.00   1.0000    1.5000
omega____ theta____ kappa____ phi______ frames
    -      109.8067  -45.0000    0.0000 58

#__ type_ start__ end____ width___ exp.time_
  9 omega   79.00  178.00   1.0000    1.5000
omega____ theta____ kappa____ phi______ frames
    -      109.8067   30.0000  -30.0000 99

#__ type_ start__ end____ width___ exp.time_
 10 omega  127.00  176.00   1.0000    1.5000
omega____ theta____ kappa____ phi______ frames
    -      109.8067   61.0000  -90.0000 49

#__ type_ start__ end____ width___ exp.time_
 11 omega   85.00  178.00   1.0000    1.5000
omega____ theta____ kappa____ phi______ frames
    -      109.8067   45.0000 -120.0000 93

#__ type_ start__ end____ width___ exp.time_
 12 omega   44.00   96.00   1.0000    1.0000
omega____ theta____ kappa____ phi______ frames
    -       40.5672 -125.0000 -180.0000 52

#__ type_ start__ end____ width___ exp.time_
 13 omega   26.00   84.00   1.0000    1.0000
omega____ theta____ kappa____ phi______ frames
    -       40.5672 -125.0000  -90.0000 58

#__ type_ start__ end____ width___ exp.time_
 14 omega   38.00   98.00   1.0000    1.5000
omega____ theta____ kappa____ phi______ frames
    -      109.8067  -45.0000  -90.0000 60

#__ type_ start__ end____ width___ exp.time_
 15 omega   36.00  116.00   1.0000    1.5000
omega____ theta____ kappa____ phi______ frames
    -      109.8067  -61.0000   90.0000 80

#__ type_ start__ end____ width___ exp.time_
 16 omega   73.00  120.00   1.0000    1.5000
omega____ theta____ kappa____ phi______ frames
    -      109.8067 -125.0000  150.0000 47

#__ type_ start__ end____ width___ exp.time_
 17 omega   32.00   66.00   1.0000    1.5000
omega____ theta____ kappa____ phi______ frames
    -      109.8067  -30.0000  150.0000 34

#__ type_ start__ end____ width___ exp.time_
 18 omega  -48.00   36.00   1.0000    1.0000
omega____ theta____ kappa____ phi______ frames
    -      -40.5672   37.0000  -30.0000 84

#__ type_ start__ end____ width___ exp.time_
 19 omega  -48.00   35.00   1.0000    1.0000
omega____ theta____ kappa____ phi______ frames
    -      -40.5672   37.0000  150.0000 83

#__ type_ start__ end____ width___ exp.time_
 20 omega -116.00  -10.00   1.0000    1.0000
omega____ theta____ kappa____ phi______ frames
    -      -40.5672  -77.0000    0.0000 106
;
_diffrn_measurement_device 'four-circle diffractometer'
_diffrn_measurement_device_type 'SuperNova, Dual, Cu at zero, Atlas'
_diffrn_measurement_method '\w scans'
_diffrn_orient_matrix_UB_11 0.1617285000
_diffrn_orient_matrix_UB_12 0.0255658000
_diffrn_orient_matrix_UB_13 0.0465582000
_diffrn_orient_matrix_UB_21 -0.0490342000
_diffrn_orient_matrix_UB_22 0.0972997000
_diffrn_orient_matrix_UB_23 0.0110434000
_diffrn_orient_matrix_UB_31 -0.0323423000
_diffrn_orient_matrix_UB_32 -0.0200520000
_diffrn_orient_matrix_UB_33 0.1124212000
_diffrn_radiation_monochromator mirror
_diffrn_radiation_probe x-ray
_diffrn_radiation_type CuK\a
_diffrn_radiation_wavelength 1.54184
_diffrn_reflns_av_R_equivalents 0.0381
_diffrn_reflns_av_unetI/netI 0.0266
_diffrn_reflns_Laue_measured_fraction_full 0.986
_diffrn_reflns_Laue_measured_fraction_max 0.999
_diffrn_reflns_limit_h_max 9
_diffrn_reflns_limit_h_min -10
_diffrn_reflns_limit_k_max 17
_diffrn_reflns_limit_k_min -17
_diffrn_reflns_limit_l_max 15
_diffrn_reflns_limit_l_min -10
_diffrn_reflns_number 10760
_diffrn_reflns_point_group_measured_fraction_full 0.986
_diffrn_reflns_point_group_measured_fraction_max 0.999
_diffrn_reflns_theta_full 67.684
_diffrn_reflns_theta_max 67.074
_diffrn_reflns_theta_min 4.581
_diffrn_source 'sealed X-ray tube'
_diffrn_source_type 'SuperNova (Cu) X-ray Source'
_exptl_absorpt_coefficient_mu 1.924
_exptl_absorpt_correction_T_max 1.00000
_exptl_absorpt_correction_T_min 0.56671
_exptl_absorpt_correction_type multi-scan
_exptl_absorpt_process_details
;
CrysAlisPro, Agilent Technologies,
Version 1.171.37.35 (release 13-08-2014 CrysAlis171 .NET)
(compiled Aug 13 2014,18:06:01)
Empirical absorption correction using spherical harmonics,
 implemented in SCALE3 ABSPACK scaling algorithm.
;
_exptl_crystal_colour 'clear whiteish colourless'
_exptl_crystal_colour_lustre clear
_exptl_crystal_colour_modifier whiteish
_exptl_crystal_colour_primary colourless
_exptl_crystal_density_diffrn 1.475
_exptl_crystal_description block
_exptl_crystal_F_000 800
_exptl_crystal_recrystallization_method 'Re-crystallisation from solvent: hexane and ethyl acetatete'
_exptl_crystal_size_max 0.15
_exptl_crystal_size_mid 0.1
_exptl_crystal_size_min 0.1
_refine_diff_density_max 0.457
_refine_diff_density_min -0.434
_refine_diff_density_rms 0.059
_refine_ls_extinction_method none
_refine_ls_goodness_of_fit_ref 1.024
_refine_ls_hydrogen_treatment constr
_refine_ls_matrix_type full
_refine_ls_number_parameters 245
_refine_ls_number_reflns 3057
_refine_ls_number_restraints 0
_refine_ls_restrained_S_all 1.024
_refine_ls_R_factor_all 0.0403
_refine_ls_R_factor_gt 0.0396
_refine_ls_shift/su_max 0.001
_refine_ls_shift/su_mean 0.000
_refine_ls_structure_factor_coef Fsqd
_refine_ls_weighting_details
;
 w=1/[\s^2^(Fo^2^)+(0.0681P)^2^+0.9419P]
 where P=(Fo^2^+2Fc^2^)/3
;
_refine_ls_weighting_scheme calc
_refine_ls_wR_factor_gt 0.1059
_refine_ls_wR_factor_ref 0.1068
_reflns_Friedel_coverage 0.000
_reflns_number_gt 2966
_reflns_number_total 3057
_reflns_threshold_expression 'I > 2\s(I)'
_cod_data_source_file c9sc00079h2.cif
_cod_data_source_block ll_170506
_cod_database_code 1550527
_shelxl_version_number 2013-2
_shelx_space_group_comment
;
The symmetry employed for this shelxl refinement is uniquely defined
by the following loop, which should always be used as a source of
symmetry information in preference to the above space-group names.
They are only intended as comments.
;
_reflns_odcompleteness_completeness 99.81
_reflns_odcompleteness_iscentric 1
_reflns_odcompleteness_theta 66.97
_olex2_refinement_description
;
1. Fixed Uiso
 At 1.2 times of:
  All C(H) groups, All C(H,H) groups
 At 1.5 times of:
  All C(H,H,H) groups
2.a Ternary CH refined with riding coordinates:
 C20(H20), C18(H18)
2.b Secondary CH2 refined with riding coordinates:
 C19(H19A,H19B), C16(H16A,H16B), C17(H17A,H17B)
2.c Aromatic/amide H refined with riding coordinates:
 C3(H3), C10(H10), C12(H12), C6(H6), C5(H5), C11(H11), C2(H2), C9(H9)
2.d Idealised Me refined as rotating group:
 C1(H1A,H1B,H1C)
;
_olex2_submission_special_instructions 'No special instructions were received'

loop_
_space_group_symop_operation_xyz
'x, y, z'
'-x+1/2, y+1/2, -z+1/2'
'-x, -y, -z'
'x-1/2, -y-1/2, z-1/2'

loop_
_atom_site_label
_atom_site_type_symbol
_atom_site_fract_x
_atom_site_fract_y
_atom_site_fract_z
_atom_site_U_iso_or_equiv
_atom_site_adp_type
_atom_site_occupancy
_atom_site_site_symmetry_order
_atom_site_calc_flag
_atom_site_refinement_flags_posn
S1 S 0.81380(4) 0.57412(3) 0.25540(3) 0.01810(15) Uani 1 1 d .
O2 O 0.81834(13) 0.66738(8) 0.23544(9) 0.0235(3) Uani 1 1 d .
O1 O 0.92863(13) 0.51772(8) 0.22833(9) 0.0236(3) Uani 1 1 d .
O4 O 0.69482(13) 0.76718(8) 0.65310(9) 0.0228(3) Uani 1 1 d .
O3 O 0.89495(13) 0.69748(8) 0.73872(9) 0.0246(3) Uani 1 1 d .
N1 N 0.81348(15) 0.56074(9) 0.38559(10) 0.0177(3) Uani 1 1 d .
C13 C 0.78365(17) 0.48310(11) 0.53336(12) 0.0171(3) Uani 1 1 d .
C14 C 0.73988(18) 0.57364(10) 0.54553(12) 0.0172(3) Uani 1 1 d .
C15 C 0.75283(17) 0.61990(11) 0.45607(12) 0.0173(3) Uani 1 1 d .
C3 C 0.63177(19) 0.44702(11) 0.15108(13) 0.0201(3) Uani 1 1 d .
H3 H 0.7175 0.4126 0.1539 0.024 Uiso 1 1 calc R
C8 C 0.82670(17) 0.47508(11) 0.43301(12) 0.0175(3) Uani 1 1 d .
C19 C 0.52710(18) 0.64879(12) 0.61647(13) 0.0225(4) Uani 1 1 d .
H19A H 0.4669 0.6158 0.5598 0.027 Uiso 1 1 calc R
H19B H 0.4777 0.6487 0.6785 0.027 Uiso 1 1 calc R
C7 C 0.36475(19) 0.46478(11) 0.09845(12) 0.0210(4) Uani 1 1 d .
C4 C 0.63951(18) 0.53198(11) 0.19450(12) 0.0184(3) Uani 1 1 d .
C21 C 0.77384(19) 0.69304(11) 0.68487(12) 0.0191(3) Uani 1 1 d .
C10 C 0.86996(18) 0.32057(11) 0.46144(14) 0.0221(4) Uani 1 1 d .
H10 H 0.8966 0.2652 0.4378 0.027 Uiso 1 1 calc R
C12 C 0.78741(18) 0.40853(11) 0.59957(13) 0.0195(3) Uani 1 1 d .
H12 H 0.7617 0.4133 0.6670 0.023 Uiso 1 1 calc R
C6 C 0.37676(19) 0.55063(12) 0.14198(13) 0.0214(4) Uani 1 1 d .
H6 H 0.2915 0.5856 0.1383 0.026 Uiso 1 1 calc R
C16 C 0.72653(19) 0.71754(11) 0.43734(13) 0.0207(3) Uani 1 1 d .
H16A H 0.7270 0.7296 0.3627 0.025 Uiso 1 1 calc R
H16B H 0.8095 0.7498 0.4774 0.025 Uiso 1 1 calc R
C5 C 0.51203(19) 0.58449(11) 0.19014(13) 0.0205(4) Uani 1 1 d .
H5 H 0.5181 0.6414 0.2192 0.025 Uiso 1 1 calc R
C11 C 0.83024(19) 0.32758(11) 0.56248(13) 0.0220(4) Uani 1 1 d .
H11 H 0.8326 0.2773 0.6052 0.026 Uiso 1 1 calc R
C2 C 0.4942(2) 0.41415(11) 0.10343(13) 0.0211(4) Uani 1 1 d .
H2 H 0.4885 0.3573 0.0743 0.025 Uiso 1 1 calc R
C20 C 0.68509(18) 0.61071(10) 0.64206(12) 0.0184(3) Uani 1 1 d .
H20 H 0.6899 0.5651 0.6974 0.022 Uiso 1 1 calc R
C9 C 0.87071(18) 0.39384(11) 0.39545(13) 0.0196(3) Uani 1 1 d .
H9 H 0.8994 0.3890 0.3289 0.024 Uiso 1 1 calc R
C18 C 0.55682(18) 0.74322(12) 0.58187(13) 0.0226(4) Uani 1 1 d .
H18 H 0.4756 0.7823 0.5957 0.027 Uiso 1 1 calc R
C17 C 0.58091(19) 0.75464(12) 0.46717(13) 0.0235(4) Uani 1 1 d .
H17A H 0.5765 0.8177 0.4509 0.028 Uiso 1 1 calc R
H17B H 0.4981 0.7265 0.4217 0.028 Uiso 1 1 calc R
C1 C 0.2149(2) 0.42901(12) 0.04893(14) 0.0264(4) Uani 1 1 d .
H1A H 0.1569 0.4155 0.1036 0.040 Uiso 1 1 calc GR
H1B H 0.2284 0.3759 0.0098 0.040 Uiso 1 1 calc GR
H1C H 0.1636 0.4728 0.0018 0.040 Uiso 1 1 calc GR

loop_
_atom_site_aniso_label
_atom_site_aniso_U_11
_atom_site_aniso_U_22
_atom_site_aniso_U_33
_atom_site_aniso_U_23
_atom_site_aniso_U_13
_atom_site_aniso_U_12
S1 0.0219(2) 0.0211(2) 0.0128(2) -0.00054(13) 0.00701(16) -0.00375(14)
O2 0.0321(7) 0.0239(6) 0.0164(5) 0.0003(5) 0.0096(5) -0.0076(5)
O1 0.0238(6) 0.0307(7) 0.0184(6) -0.0025(5) 0.0096(5) -0.0017(5)
O4 0.0298(6) 0.0188(6) 0.0201(6) -0.0021(4) 0.0052(5) 0.0010(5)
O3 0.0253(6) 0.0297(7) 0.0185(6) -0.0054(5) 0.0028(5) -0.0018(5)
N1 0.0214(7) 0.0184(7) 0.0144(7) 0.0000(5) 0.0062(5) -0.0014(5)
C13 0.0155(7) 0.0195(8) 0.0164(7) -0.0013(6) 0.0026(6) -0.0033(6)
C14 0.0203(8) 0.0177(8) 0.0143(8) -0.0018(6) 0.0047(6) -0.0043(6)
C15 0.0188(8) 0.0194(8) 0.0145(7) -0.0029(6) 0.0047(6) -0.0032(6)
C3 0.0255(8) 0.0192(8) 0.0171(8) 0.0007(6) 0.0078(6) 0.0016(6)
C8 0.0157(8) 0.0200(8) 0.0169(8) 0.0001(6) 0.0024(6) -0.0023(6)
C19 0.0216(8) 0.0296(9) 0.0180(8) -0.0012(7) 0.0083(6) -0.0022(7)
C7 0.0272(9) 0.0229(8) 0.0139(7) 0.0040(6) 0.0062(6) -0.0040(7)
C4 0.0238(8) 0.0204(8) 0.0121(7) 0.0019(6) 0.0058(6) -0.0025(6)
C21 0.0250(9) 0.0210(8) 0.0131(7) -0.0015(6) 0.0087(6) -0.0006(6)
C10 0.0219(8) 0.0193(8) 0.0251(9) -0.0027(6) 0.0036(7) 0.0030(6)
C12 0.0197(8) 0.0226(8) 0.0165(8) 0.0008(6) 0.0036(6) -0.0027(6)
C6 0.0255(9) 0.0230(8) 0.0169(8) 0.0027(6) 0.0068(6) 0.0033(7)
C16 0.0268(8) 0.0197(8) 0.0168(8) 0.0011(6) 0.0074(6) -0.0019(6)
C5 0.0291(9) 0.0186(8) 0.0156(8) -0.0003(6) 0.0086(6) -0.0002(6)
C11 0.0237(8) 0.0190(8) 0.0232(8) 0.0036(6) 0.0032(6) -0.0001(6)
C2 0.0302(9) 0.0181(8) 0.0163(8) -0.0008(6) 0.0076(7) -0.0032(7)
C20 0.0241(8) 0.0186(8) 0.0134(7) -0.0002(6) 0.0065(6) -0.0023(6)
C9 0.0184(8) 0.0231(8) 0.0175(8) -0.0027(6) 0.0036(6) 0.0005(6)
C18 0.0221(8) 0.0258(9) 0.0207(8) -0.0002(7) 0.0055(6) 0.0055(7)
C17 0.0267(9) 0.0232(8) 0.0210(9) 0.0034(6) 0.0051(7) 0.0031(7)
C1 0.0278(9) 0.0307(10) 0.0208(9) 0.0017(7) 0.0045(7) -0.0053(7)

loop_
_atom_type_symbol
_atom_type_description
_atom_type_scat_dispersion_real
_atom_type_scat_dispersion_imag
_atom_type_scat_source
C C 0.0181 0.0091 'International Tables Vol C Tables 4.2.6.8 and 6.1.1.4'
H H 0.0000 0.0000 'International Tables Vol C Tables 4.2.6.8 and 6.1.1.4'
N N 0.0311 0.0180 'International Tables Vol C Tables 4.2.6.8 and 6.1.1.4'
O O 0.0492 0.0322 'International Tables Vol C Tables 4.2.6.8 and 6.1.1.4'
S S 0.3331 0.5567 'International Tables Vol C Tables 4.2.6.8 and 6.1.1.4'

loop_
_geom_angle_atom_site_label_1
_geom_angle_atom_site_label_2
_geom_angle_atom_site_label_3
_geom_angle
O2 S1 O1 119.79(7)
O2 S1 N1 107.46(7)
O2 S1 C4 108.86(7)
O1 S1 N1 106.62(7)
O1 S1 C4 108.55(7)
N1 S1 C4 104.51(7)
C21 O4 C18 110.03(12)
C15 N1 S1 127.54(11)
C8 N1 S1 121.25(11)
C8 N1 C15 108.00(12)
C8 C13 C14 107.65(14)
C12 C13 C14 132.43(15)
C12 C13 C8 119.92(15)
C13 C14 C20 124.96(14)
C15 C14 C13 109.40(14)
C15 C14 C20 125.63(14)
N1 C15 C16 124.97(14)
C14 C15 N1 107.66(14)
C14 C15 C16 127.01(14)
C4 C3 H3 120.5
C4 C3 C2 119.08(15)
C2 C3 H3 120.5
C13 C8 N1 107.13(13)
C9 C8 N1 131.08(14)
C9 C8 C13 121.78(15)
H19A C19 H19B 109.2
C20 C19 H19A 111.4
C20 C19 H19B 111.4
C18 C19 H19A 111.4
C18 C19 H19B 111.4
C18 C19 C20 101.94(13)
C6 C7 C1 120.19(16)
C2 C7 C6 118.22(15)
C2 C7 C1 121.59(16)
C3 C4 S1 119.34(13)
C3 C4 C5 121.03(15)
C5 C4 S1 119.63(13)
O4 C21 C20 109.61(14)
O3 C21 O4 121.26(15)
O3 C21 C20 129.13(15)
C11 C10 H10 119.1
C9 C10 H10 119.1
C9 C10 C11 121.86(15)
C13 C12 H12 120.7
C11 C12 C13 118.55(15)
C11 C12 H12 120.7
C7 C6 H6 119.2
C5 C6 C7 121.55(16)
C5 C6 H6 119.2
C15 C16 H16A 108.3
C15 C16 H16B 108.3
C15 C16 C17 115.88(14)
H16A C16 H16B 107.4
C17 C16 H16A 108.3
C17 C16 H16B 108.3
C4 C5 H5 120.6
C6 C5 C4 118.88(15)
C6 C5 H5 120.6
C10 C11 H11 119.7
C12 C11 C10 120.67(15)
C12 C11 H11 119.7
C3 C2 C7 121.24(15)
C3 C2 H2 119.4
C7 C2 H2 119.4
C14 C20 C19 112.59(13)
C14 C20 C21 111.55(13)
C14 C20 H20 110.4
C19 C20 H20 110.4
C21 C20 C19 101.31(13)
C21 C20 H20 110.4
C8 C9 H9 121.4
C10 C9 C8 117.19(15)
C10 C9 H9 121.4
O4 C18 C19 102.81(13)
O4 C18 H18 109.4
O4 C18 C17 109.13(13)
C19 C18 H18 109.4
C19 C18 C17 116.28(14)
C17 C18 H18 109.4
C16 C17 H17A 108.0
C16 C17 H17B 108.0
C18 C17 C16 117.26(14)
C18 C17 H17A 108.0
C18 C17 H17B 108.0
H17A C17 H17B 107.2
C7 C1 H1A 109.5
C7 C1 H1B 109.5
C7 C1 H1C 109.5
H1A C1 H1B 109.5
H1A C1 H1C 109.5
H1B C1 H1C 109.5

loop_
_geom_bond_atom_site_label_1
_geom_bond_atom_site_label_2
_geom_bond_distance
S1 O2 1.4257(13)
S1 O1 1.4276(12)
S1 N1 1.6741(13)
S1 C4 1.7645(16)
O4 C21 1.351(2)
O4 C18 1.470(2)
O3 C21 1.201(2)
N1 C15 1.435(2)
N1 C8 1.419(2)
C13 C14 1.432(2)
C13 C8 1.403(2)
C13 C12 1.400(2)
C14 C15 1.358(2)
C14 C20 1.507(2)
C15 C16 1.499(2)
C3 H3 0.9300
C3 C4 1.389(2)
C3 C2 1.389(2)
C8 C9 1.393(2)
C19 H19A 0.9700
C19 H19B 0.9700
C19 C20 1.530(2)
C19 C18 1.522(2)
C7 C6 1.402(2)
C7 C2 1.392(2)
C7 C1 1.505(2)
C4 C5 1.394(2)
C21 C20 1.528(2)
C10 H10 0.9300
C10 C11 1.397(2)
C10 C9 1.387(2)
C12 H12 0.9300
C12 C11 1.383(2)
C6 H6 0.9300
C6 C5 1.379(2)
C16 H16A 0.9700
C16 H16B 0.9700
C16 C17 1.537(2)
C5 H5 0.9300
C11 H11 0.9300
C2 H2 0.9300
C20 H20 0.9800
C9 H9 0.9300
C18 H18 0.9800
C18 C17 1.524(2)
C17 H17A 0.9700
C17 H17B 0.9700
C1 H1A 0.9600
C1 H1B 0.9600
C1 H1C 0.9600
